data_4515578
loop_
_publ_author_name
'Nguyen, Duc Hanh'
'Trivelli, Xavier'
'Capet, Fr\'ed\'eric'
'Swesi, Youssef'
'Favre-R\'eguillon, Alain'
'Vanoye, Laurent'
'Dumeignil, Franck'
'Gauvin, R\'egis M.'

_publ_section_title
;
 Deeper Mechanistic Insight into Ru Pincer-Mediated Acceptorless
 Dehydrogenative Coupling of Alcohols: Exchanges, Intermediates, and
 Deactivation Species
;
_journal_issue 5
_journal_name_full 'ACS Catalysis'
_journal_page_first 4719
_journal_paper_doi 10.1021/acscatal.8b00995
_journal_volume 8
_journal_year 2018
_chemical_formula_moiety '3(C17 H39 N O2 P2 Ru), 4(H2 O)'
_chemical_formula_sum 'C51 H125 N3 O10 P6 Ru3'
_chemical_formula_weight 1429.56
_space_group_crystal_system triclinic
_space_group_IT_number 2
_space_group_name_Hall '-P 1'
_space_group_name_H-M_alt 'P -1'
_atom_sites_solution_hydrogens mixed
_atom_sites_solution_primary direct
_audit_creation_date 2016-07-26
_audit_creation_method
;
Olex2 1.2
(compiled 2016.02.19 svn.r3266 for OlexSys, GUI svn.r5155)
;
_cell_angle_alpha 88.609(2)
_cell_angle_beta 71.881(2)
_cell_angle_gamma 62.8250(10)
_cell_formula_units_Z 2
_cell_length_a 15.1793(5)
_cell_length_b 16.5074(8)
_cell_length_c 16.6640(6)
_cell_measurement_reflns_used 9544
_cell_measurement_temperature 100.01
_cell_measurement_theta_max 32.96
_cell_measurement_theta_min 2.38
_cell_volume 3496.0(2)
_computing_cell_refinement 'SAINT v8.34A (Bruker, 2013)'
_computing_data_reduction 'SAINT v8.34A (Bruker, 2013)'
_computing_molecular_graphics 'Olex2 (Dolomanov et al., 2009)'
_computing_publication_material 'Olex2 (Dolomanov et al., 2009)'
_computing_structure_refinement 'ShelXL (Sheldrick, 2015b)'
_computing_structure_solution 'XT (Sheldrick, 2015a)'
_diffrn_ambient_temperature 100.01
_diffrn_measured_fraction_theta_full 1.000
_diffrn_measured_fraction_theta_max 1.000
_diffrn_measurement_device_type 'Bruker APEX-II CCD'
_diffrn_measurement_method '\f and \w scans'
_diffrn_radiation_type MoK\a
_diffrn_radiation_wavelength 0.71073
_diffrn_reflns_av_R_equivalents 0.0271
_diffrn_reflns_av_unetI/netI 0.0130
_diffrn_reflns_Laue_measured_fraction_full 1.000
_diffrn_reflns_Laue_measured_fraction_max 1.000
_diffrn_reflns_limit_h_max 20
_diffrn_reflns_limit_h_min -20
_diffrn_reflns_limit_k_max 22
_diffrn_reflns_limit_k_min -22
_diffrn_reflns_limit_l_max 22
_diffrn_reflns_limit_l_min -22
_diffrn_reflns_number 177321
_diffrn_reflns_point_group_measured_fraction_full 1.000
_diffrn_reflns_point_group_measured_fraction_max 1.000
_diffrn_reflns_theta_full 26.000
_diffrn_reflns_theta_max 28.283
_diffrn_reflns_theta_min 1.298
_diffrn_standards_number 0
_exptl_absorpt_coefficient_mu 0.825
_exptl_absorpt_correction_T_max 0.7465
_exptl_absorpt_correction_T_min 0.7050
_exptl_absorpt_correction_type multi-scan
_exptl_absorpt_process_details
;
SADABS-2014/5 (Bruker,2014/5) was used for absorption correction.
wR2(int) was 0.0596 before and 0.0420 after correction.
The Ratio of minimum to maximum transmission is 0.9444.
The \l/2 correction factor is Not present.
;
_exptl_crystal_colour colourless
_exptl_crystal_colour_primary colourless
_exptl_crystal_density_diffrn 1.358
_exptl_crystal_description block
_exptl_crystal_F_000 1508
_exptl_crystal_size_max 0.3
_exptl_crystal_size_mid 0.27
_exptl_crystal_size_min 0.24
_refine_diff_density_max 1.749
_refine_diff_density_min -1.040
_refine_diff_density_rms 0.057
_refine_ls_extinction_method none
_refine_ls_goodness_of_fit_ref 1.036
_refine_ls_hydrogen_treatment mixed
_refine_ls_matrix_type full
_refine_ls_number_parameters 773
_refine_ls_number_reflns 17335
_refine_ls_number_restraints 11
_refine_ls_restrained_S_all 1.036
_refine_ls_R_factor_all 0.0221
_refine_ls_R_factor_gt 0.0198
_refine_ls_shift/su_max 0.003
_refine_ls_shift/su_mean 0.000
_refine_ls_structure_factor_coef Fsqd
_refine_ls_weighting_details 'w=1/[\s^2^(Fo^2^)+(0.0183P)^2^+2.8952P] where P=(Fo^2^+2Fc^2^)/3'
_refine_ls_weighting_scheme calc
_refine_ls_wR_factor_gt 0.0468
_refine_ls_wR_factor_ref 0.0481
_reflns_Friedel_coverage 0.000
_reflns_number_gt 16221
_reflns_number_total 17335
_reflns_threshold_expression 'I > 2\s(I)'
_cod_data_source_file cs8b00995_si_002.cif
_cod_data_source_block dhng209
_cod_database_code 4515578
_shelx_space_group_comment
;
The symmetry employed for this shelxl refinement is uniquely defined
by the following loop, which should always be used as a source of
symmetry information in preference to the above space-group names.
They are only intended as comments.
;
_olex2_refinement_description
;
1. Fixed Uiso
 At 1.2 times of:
  All C(H) groups, All C(H,H) groups
 At 1.5 times of:
  All C(H,H,H) groups
2. Restrained distances
 O2-H2 = O4-H4A = O6_$1-H6_$1 = O4W-H4WB = O4W-H4WA = O3W-H3WA = O3W-H3WB =
 O2W-H2WA = O2W-H2WB = O1W-H1WA = O1W-H1WB
 0.82 with sigma of 0.02
3. Uiso/Uaniso restraints and constraints
Uanis(C15A) = Uanis(C15B)
Uanis(C16A) = Uanis(C16B)
Uanis(C14A) = Uanis(C14B)
Uanis(C13B) = Uanis(C13A)
Uanis(C11B) = Uanis(C11A)
Uanis(C12B) = Uanis(C12A)
4. Others
 Sof(C15B)=Sof(H15D)=Sof(H15E)=Sof(H15F)=Sof(C16B)=Sof(H16D)=Sof(H16E)=
 Sof(H16F)=Sof(C14B)=Sof(H14B)=Sof(C11B)=Sof(H11B)=Sof(C12B)=Sof(H12D)=
 Sof(H12E)=Sof(H12F)=Sof(C13B)=Sof(H13D)=Sof(H13E)=Sof(H13F)=1-FVAR(1)
 Sof(C14A)=Sof(H14A)=Sof(C15A)=Sof(H15A)=Sof(H15B)=Sof(H15C)=Sof(C16A)=
 Sof(H16A)=Sof(H16B)=Sof(H16C)=Sof(C11A)=Sof(H11A)=Sof(C13A)=Sof(H13A)=
 Sof(H13B)=Sof(H13C)=Sof(C12A)=Sof(H12A)=Sof(H12B)=Sof(H12C)=FVAR(1)
5.a Ternary CH refined with riding coordinates:
 C4(H4), C1(H1A), C45(H45), C35(H35), C38(H38), C48(H48), C18(H18), C21(H21),
 C28(H28), C31(H31), C14A(H14A), C14B(H14B), C11A(H11A), C11B(H11B)
5.b Secondary CH2 refined with riding coordinates:
 C7(H7A,H7B), C9(H9A,H9B), C10(H10A,H10B), C8(H8A,H8B), C44(H44A,H44B),
 C41(H41A,H41B), C42(H42A,H42B), C43(H43A,H43B), C27(H27A,H27B), C26(H26A,H26B),
  C25(H25A,H25B), C24(H24A,H24B)
5.c Idealised Me refined as rotating group:
 C2(H2A,H2B,H2C), C3(H3A,H3B,H3C), C6(H6A,H6B,H6C), C5(H5A,H5B,H5C), C40(H40A,
 H40B,H40C), C39(H39A,H39B,H39C), C50(H50A,H50B,H50C), C49(H49A,H49B,H49C),
 C46(H46A,H46B,H46C), C36(H36A,H36B,H36C), C37(H37A,H37B,H37C), C47(H47A,H47B,
 H47C), C22(H22A,H22B,H22C), C23(H23A,H23B,H23C), C29(H29A,H29B,H29C), C30(H30A,
 H30B,H30C), C19(H19A,H19B,H19C), C32(H32A,H32B,H32C), C33(H33A,H33B,H33C),
 C20(H20A,H20B,H20C), C15A(H15A,H15B,H15C), C16A(H16A,H16B,H16C), C15B(H15D,
 H15E,H15F), C16B(H16D,H16E,H16F), C13A(H13A,H13B,H13C), C12A(H12A,H12B,H12C),
 C12B(H12D,H12E,H12F), C13B(H13D,H13E,H13F)
;
_shelx_shelxl_version_number 2014/7
_olex2_submission_special_instructions 'No special instructions were received'

loop_
_space_group_symop_operation_xyz
'x, y, z'
'-x, -y, -z'

loop_
_atom_site_label
_atom_site_type_symbol
_atom_site_fract_x
_atom_site_fract_y
_atom_site_fract_z
_atom_site_U_iso_or_equiv
_atom_site_adp_type
_atom_site_occupancy
_atom_site_site_symmetry_order
_atom_site_calc_flag
_atom_site_refinement_flags_posn
_atom_site_refinement_flags_occupancy
_atom_site_disorder_assembly
_atom_site_disorder_group
Ru1 Ru 0.37109(2) 0.87924(2) 0.34041(2) 0.01244(3) Uani 1 1 d . . . .
P1 P 0.49920(3) 0.79864(2) 0.21104(2) 0.01303(6) Uani 1 1 d . . . .
P2 P 0.27879(4) 0.96144(3) 0.47655(3) 0.03158(11) Uani 1 1 d . . . .
O2 O 0.40814(8) 0.74775(7) 0.39334(6) 0.01503(19) Uani 1 1 d D . . .
O1 O 0.18367(9) 0.92020(9) 0.28992(8) 0.0325(3) Uani 1 1 d . . . .
N1 N 0.50843(10) 0.85519(9) 0.37414(8) 0.0170(2) Uani 1 1 d . . . .
C4 C 0.52097(11) 0.68165(9) 0.18255(9) 0.0170(3) Uani 1 1 d . . . .
H4 H 0.5423 0.6462 0.2287 0.020 Uiso 1 1 calc R . . .
C7 C 0.62269(11) 0.77403(10) 0.22901(9) 0.0195(3) Uani 1 1 d . . . .
H7A H 0.6544 0.7114 0.2448 0.023 Uiso 1 1 calc R . . .
H7B H 0.6733 0.7765 0.1758 0.023 Uiso 1 1 calc R . . .
C9 C 0.48526(14) 0.92155(11) 0.44570(10) 0.0260(3) Uani 1 1 d . . . .
H9A H 0.4746 0.9812 0.4255 0.031 Uiso 1 1 calc R . . .
H9B H 0.5457 0.8983 0.4665 0.031 Uiso 1 1 calc R . . .
C17 C 0.25666(11) 0.90320(10) 0.30991(9) 0.0201(3) Uani 1 1 d . . . .
C10 C 0.38719(14) 0.93531(11) 0.51805(10) 0.0265(3) Uani 1 1 d . . . .
H10A H 0.3661 0.9866 0.5615 0.032 Uiso 1 1 calc R . . .
H10B H 0.4023 0.8789 0.5456 0.032 Uiso 1 1 calc R . . .
C8 C 0.60069(12) 0.84419(11) 0.30000(10) 0.0226(3) Uani 1 1 d . . . .
H8A H 0.6632 0.8234 0.3179 0.027 Uiso 1 1 calc R . . .
H8B H 0.5861 0.9041 0.2790 0.027 Uiso 1 1 calc R . . .
C2 C 0.52128(16) 0.93735(13) 0.12130(12) 0.0339(4) Uani 1 1 d . . . .
H2A H 0.4612 0.9821 0.1684 0.051 Uiso 1 1 calc GR . . .
H2B H 0.5245 0.9647 0.0683 0.051 Uiso 1 1 calc GR . . .
H2C H 0.5864 0.9200 0.1333 0.051 Uiso 1 1 calc GR . . .
C3 C 0.41336(14) 0.87501(12) 0.08365(10) 0.0292(4) Uani 1 1 d . . . .
H3A H 0.4106 0.8185 0.0721 0.044 Uiso 1 1 calc GR . . .
H3B H 0.4202 0.9043 0.0318 0.044 Uiso 1 1 calc GR . . .
H3C H 0.3487 0.9172 0.1290 0.044 Uiso 1 1 calc GR . . .
C6 C 0.61115(13) 0.62906(11) 0.09984(10) 0.0282(3) Uani 1 1 d . . . .
H6A H 0.5920 0.6575 0.0514 0.042 Uiso 1 1 calc GR . . .
H6B H 0.6250 0.5650 0.0942 0.042 Uiso 1 1 calc GR . . .
H6C H 0.6745 0.6309 0.1008 0.042 Uiso 1 1 calc GR . . .
C1 C 0.50828(12) 0.85175(11) 0.11176(9) 0.0216(3) Uani 1 1 d . . . .
H1A H 0.5725 0.8059 0.0658 0.026 Uiso 1 1 calc R . . .
C5 C 0.42057(13) 0.67959(11) 0.18410(11) 0.0254(3) Uani 1 1 d . . . .
H5A H 0.3628 0.7174 0.2359 0.038 Uiso 1 1 calc GR . . .
H5B H 0.4321 0.6161 0.1834 0.038 Uiso 1 1 calc GR . . .
H5C H 0.4026 0.7039 0.1339 0.038 Uiso 1 1 calc GR . . .
Ru3 Ru 0.97092(2) 0.75978(2) 1.01743(2) 0.00985(2) Uani 1 1 d . . . .
P6 P 1.07081(3) 0.67109(2) 1.09784(2) 0.01356(6) Uani 1 1 d . . . .
P5 P 0.91639(3) 0.84057(2) 0.91142(2) 0.01370(6) Uani 1 1 d . . . .
O5 O 0.77671(8) 0.87839(7) 1.16364(7) 0.0243(2) Uani 1 1 d . . . .
O6 O 0.94843(9) 0.64085(7) 0.99155(7) 0.0193(2) Uani 1 1 d D . . .
N3 N 1.11767(9) 0.68062(8) 0.91139(7) 0.0136(2) Uani 1 1 d . . . .
C51 C 0.85159(11) 0.83094(9) 1.10656(9) 0.0153(3) Uani 1 1 d . . . .
C44 C 1.19757(10) 0.59517(9) 1.01510(9) 0.0170(3) Uani 1 1 d . . . .
H44A H 1.2557 0.5802 1.0375 0.020 Uiso 1 1 calc R . . .
H44B H 1.1987 0.5370 0.9999 0.020 Uiso 1 1 calc R . . .
C41 C 1.02841(12) 0.77259(10) 0.81493(9) 0.0192(3) Uani 1 1 d . . . .
H41A H 1.0173 0.7244 0.7922 0.023 Uiso 1 1 calc R . . .
H41B H 1.0333 0.8130 0.7707 0.023 Uiso 1 1 calc R . . .
C42 C 1.13052(11) 0.72787(10) 0.83492(9) 0.0185(3) Uani 1 1 d . . . .
H42A H 1.1879 0.6828 0.7856 0.022 Uiso 1 1 calc R . . .
H42B H 1.1498 0.7754 0.8454 0.022 Uiso 1 1 calc R . . .
C43 C 1.21355(10) 0.64205(10) 0.93586(9) 0.0173(3) Uani 1 1 d . . . .
H43A H 1.2288 0.6920 0.9475 0.021 Uiso 1 1 calc R . . .
H43B H 1.2743 0.5969 0.8883 0.021 Uiso 1 1 calc R . . .
C40 C 0.81705(13) 1.01800(10) 0.99565(10) 0.0260(3) Uani 1 1 d . . . .
H40A H 0.8470 0.9962 1.0411 0.039 Uiso 1 1 calc GR . . .
H40B H 0.7528 1.0124 1.0078 0.039 Uiso 1 1 calc GR . . .
H40C H 0.8003 1.0826 0.9927 0.039 Uiso 1 1 calc GR . . .
C39 C 1.00000(13) 0.96392(11) 0.89180(10) 0.0260(3) Uani 1 1 d . . . .
H39A H 1.0471 0.9330 0.8340 0.039 Uiso 1 1 calc GR . . .
H39B H 1.0337 0.9331 0.9332 0.039 Uiso 1 1 calc GR . . .
H39C H 0.9851 1.0283 0.8965 0.039 Uiso 1 1 calc GR . . .
C50 C 0.92530(13) 0.63315(11) 1.22224(10) 0.0267(3) Uani 1 1 d . . . .
H50A H 0.8753 0.6809 1.1994 0.040 Uiso 1 1 calc GR . . .
H50B H 0.9287 0.6611 1.2717 0.040 Uiso 1 1 calc GR . . .
H50C H 0.9021 0.5870 1.2397 0.040 Uiso 1 1 calc GR . . .
C45 C 1.10355(13) 0.72573(10) 1.17190(10) 0.0234(3) Uani 1 1 d . . . .
H45 H 1.1387 0.6784 1.2058 0.028 Uiso 1 1 calc R . . .
C35 C 0.79776(14) 0.85689(14) 0.88777(12) 0.0325(4) Uani 1 1 d . . . .
H35 H 0.7384 0.9158 0.9229 0.039 Uiso 1 1 calc R . . .
C49 C 1.11752(14) 0.51502(12) 1.18664(11) 0.0316(4) Uani 1 1 d . . . .
H49A H 1.1257 0.5452 1.2317 0.047 Uiso 1 1 calc GR . . .
H49B H 1.1848 0.4842 1.1398 0.047 Uiso 1 1 calc GR . . .
H49C H 1.0953 0.4695 1.2096 0.047 Uiso 1 1 calc GR . . .
C46 C 1.17916(14) 0.76187(12) 1.12374(13) 0.0333(4) Uani 1 1 d . . . .
H46A H 1.1490 0.8039 1.0858 0.050 Uiso 1 1 calc GR . . .
H46B H 1.2466 0.7101 1.0900 0.050 Uiso 1 1 calc GR . . .
H46C H 1.1903 0.7947 1.1647 0.050 Uiso 1 1 calc GR . . .
C36 C 0.80608(15) 0.86917(14) 0.79414(11) 0.0342(4) Uani 1 1 d . . . .
H36A H 0.8598 0.8113 0.7572 0.051 Uiso 1 1 calc GR . . .
H36B H 0.8257 0.9177 0.7781 0.051 Uiso 1 1 calc GR . . .
H36C H 0.7381 0.8862 0.7876 0.051 Uiso 1 1 calc GR . . .
C37 C 0.76667(17) 0.78399(16) 0.91428(15) 0.0449(5) Uani 1 1 d . . . .
H37A H 0.8194 0.7256 0.8778 0.067 Uiso 1 1 calc GR . . .
H37B H 0.6981 0.8015 0.9086 0.067 Uiso 1 1 calc GR . . .
H37C H 0.7621 0.7770 0.9738 0.067 Uiso 1 1 calc GR . . .
C38 C 0.89715(12) 0.95974(10) 0.91005(9) 0.0211(3) Uani 1 1 d . . . .
H38 H 0.8675 0.9861 0.8640 0.025 Uiso 1 1 calc R . . .
C47 C 1.00426(14) 0.80477(11) 1.23397(11) 0.0303(4) Uani 1 1 d . . . .
H47A H 0.9559 0.7818 1.2652 0.045 Uiso 1 1 calc GR . . .
H47B H 0.9699 0.8530 1.2021 0.045 Uiso 1 1 calc GR . . .
H47C H 1.0234 0.8302 1.2744 0.045 Uiso 1 1 calc GR . . .
C48 C 1.03427(12) 0.58713(10) 1.15352(9) 0.0193(3) Uani 1 1 d . . . .
H48 H 1.0281 0.5519 1.1094 0.023 Uiso 1 1 calc R . . .
Ru2 Ru 0.65645(2) 0.58524(2) 0.62849(2) 0.01079(3) Uani 1 1 d . . . .
P3 P 0.76975(3) 0.45876(2) 0.52368(2) 0.01259(6) Uani 1 1 d . . . .
P4 P 0.51413(3) 0.69321(2) 0.73755(2) 0.01417(7) Uani 1 1 d . . . .
O4 O 0.61622(8) 0.67105(7) 0.52640(6) 0.01720(19) Uani 1 1 d D . . .
O3 O 0.81838(9) 0.62833(8) 0.65356(8) 0.0271(2) Uani 1 1 d . . . .
N2 N 0.53674(9) 0.55116(8) 0.61657(7) 0.0137(2) Uani 1 1 d . . . .
C18 C 0.84342(11) 0.47700(10) 0.41978(9) 0.0172(3) Uani 1 1 d . . . .
H18 H 0.7893 0.5180 0.3947 0.021 Uiso 1 1 calc R . . .
C21 C 0.86392(11) 0.34919(9) 0.54794(9) 0.0175(3) Uani 1 1 d . . . .
H21 H 0.9007 0.3034 0.4951 0.021 Uiso 1 1 calc R . . .
C28 C 0.45857(12) 0.81601(10) 0.72211(9) 0.0216(3) Uani 1 1 d . . . .
H28 H 0.4344 0.8198 0.6721 0.026 Uiso 1 1 calc R . . .
C34 C 0.75584(11) 0.61158(10) 0.64328(9) 0.0172(3) Uani 1 1 d . . . .
C27 C 0.40596(11) 0.66935(10) 0.73936(9) 0.0188(3) Uani 1 1 d . . . .
H27A H 0.3597 0.6785 0.7990 0.023 Uiso 1 1 calc R . . .
H27B H 0.3633 0.7126 0.7077 0.023 Uiso 1 1 calc R . . .
C26 C 0.45039(11) 0.57080(10) 0.69884(9) 0.0187(3) Uani 1 1 d . . . .
H26A H 0.4777 0.5275 0.7379 0.022 Uiso 1 1 calc R . . .
H26B H 0.3941 0.5623 0.6887 0.022 Uiso 1 1 calc R . . .
C25 C 0.58005(11) 0.45569(9) 0.57594(10) 0.0175(3) Uani 1 1 d . . . .
H25A H 0.5256 0.4498 0.5597 0.021 Uiso 1 1 calc R . . .
H25B H 0.5994 0.4125 0.6173 0.021 Uiso 1 1 calc R . . .
C22 C 0.94736(12) 0.36148(11) 0.57138(11) 0.0238(3) Uani 1 1 d . . . .
H22A H 0.9915 0.3742 0.5214 0.036 Uiso 1 1 calc GR . . .
H22B H 0.9912 0.3051 0.5904 0.036 Uiso 1 1 calc GR . . .
H22C H 0.9127 0.4130 0.6174 0.036 Uiso 1 1 calc GR . . .
C23 C 0.80914(12) 0.31010(11) 0.61840(11) 0.0260(3) Uani 1 1 d . . . .
H23A H 0.7677 0.3557 0.6698 0.039 Uiso 1 1 calc GR . . .
H23B H 0.8620 0.2542 0.6311 0.039 Uiso 1 1 calc GR . . .
H23C H 0.7625 0.2952 0.5995 0.039 Uiso 1 1 calc GR . . .
C29 C 0.54085(15) 0.84961(12) 0.69619(12) 0.0331(4) Uani 1 1 d . . . .
H29A H 0.5595 0.8570 0.7458 0.050 Uiso 1 1 calc GR . . .
H29B H 0.5120 0.9088 0.6750 0.050 Uiso 1 1 calc GR . . .
H29C H 0.6038 0.8045 0.6512 0.050 Uiso 1 1 calc GR . . .
C30 C 0.36073(15) 0.88135(12) 0.79571(12) 0.0377(4) Uani 1 1 d . . . .
H30A H 0.3099 0.8577 0.8106 0.057 Uiso 1 1 calc GR . . .
H30B H 0.3289 0.9424 0.7784 0.057 Uiso 1 1 calc GR . . .
H30C H 0.3807 0.8858 0.8453 0.057 Uiso 1 1 calc GR . . .
C19 C 0.91646(13) 0.39001(12) 0.35488(10) 0.0285(3) Uani 1 1 d . . . .
H19A H 0.9778 0.3516 0.3716 0.043 Uiso 1 1 calc GR . . .
H19B H 0.9397 0.4070 0.2984 0.043 Uiso 1 1 calc GR . . .
H19C H 0.8787 0.3556 0.3531 0.043 Uiso 1 1 calc GR . . .
C32 C 0.52623(16) 0.59852(13) 0.87926(11) 0.0326(4) Uani 1 1 d . . . .
H32A H 0.4706 0.5866 0.8739 0.049 Uiso 1 1 calc GR . . .
H32B H 0.5225 0.6005 0.9390 0.049 Uiso 1 1 calc GR . . .
H32C H 0.5950 0.5494 0.8440 0.049 Uiso 1 1 calc GR . . .
C33 C 0.59451(16) 0.71321(14) 0.86067(11) 0.0329(4) Uani 1 1 d . . . .
H33A H 0.5795 0.7752 0.8469 0.049 Uiso 1 1 calc GR . . .
H33B H 0.6643 0.6686 0.8224 0.049 Uiso 1 1 calc GR . . .
H33C H 0.5930 0.7102 0.9199 0.049 Uiso 1 1 calc GR . . .
C20 C 0.90155(12) 0.52942(11) 0.42956(9) 0.0218(3) Uani 1 1 d . . . .
H20A H 0.9339 0.5426 0.3736 0.033 Uiso 1 1 calc GR . . .
H20B H 0.9563 0.4919 0.4536 0.033 Uiso 1 1 calc GR . . .
H20C H 0.8516 0.5873 0.4678 0.033 Uiso 1 1 calc GR . . .
C31 C 0.51161(13) 0.69075(11) 0.84945(9) 0.0226(3) Uani 1 1 d . . . .
H31 H 0.4410 0.7395 0.8863 0.027 Uiso 1 1 calc R . . .
C24 C 0.67669(11) 0.43047(9) 0.49698(9) 0.0175(3) Uani 1 1 d . . . .
H24A H 0.6553 0.4650 0.4510 0.021 Uiso 1 1 calc R . . .
H24B H 0.7112 0.3639 0.4763 0.021 Uiso 1 1 calc R . . .
O3W O 0.61554(9) 0.62752(8) 0.37145(7) 0.0248(2) Uani 1 1 d D . . .
H3WA H 0.6199(18) 0.6369(16) 0.4175(11) 0.045(7) Uiso 1 1 d D . . .
H3WB H 0.5540(12) 0.6555(14) 0.3760(13) 0.034(6) Uiso 1 1 d D . . .
O1W O 0.88151(9) 0.52499(8) 0.07887(8) 0.0251(2) Uani 1 1 d D . . .
O2W O 0.75808(10) 0.49346(8) 0.22698(8) 0.0283(3) Uani 1 1 d D . . .
H2WA H 0.7220(16) 0.5329(13) 0.2670(12) 0.038(6) Uiso 1 1 d D . . .
H2WB H 0.7894(17) 0.5147(15) 0.1921(13) 0.043(6) Uiso 1 1 d D . . .
O4W O 0.41632(9) 0.72133(8) 0.55212(7) 0.0207(2) Uani 1 1 d D . . .
H4WA H 0.4074(17) 0.7288(15) 0.5062(11) 0.039(6) Uiso 1 1 d D . . .
H4WB H 0.4732(13) 0.7175(14) 0.5457(13) 0.031(6) Uiso 1 1 d D . . .
H1WA H 0.9338(14) 0.4763(12) 0.0607(14) 0.039(6) Uiso 1 1 d D . . .
H1WB H 0.8945(18) 0.5649(14) 0.0594(14) 0.043(6) Uiso 1 1 d D . . .
H H 1.0071(16) 0.8290(14) 1.0271(13) 0.033(5) Uiso 1 1 d . . . .
HA H 0.6767(16) 0.5188(14) 0.6958(13) 0.038(6) Uiso 1 1 d . . . .
HB H 0.3672(16) 0.9691(14) 0.3087(13) 0.038(6) Uiso 1 1 d . . . .
C14A C 0.1850(2) 1.08306(16) 0.49799(16) 0.0220(4) Uani 0.5985(17) 1 d . P A 1
H14A H 0.1448 1.1007 0.5605 0.026 Uiso 0.5985(17) 1 calc R P A 1
C15A C 0.1084(3) 1.1085(2) 0.4491(2) 0.0356(6) Uani 0.5985(17) 1 d . P A 1
H15A H 0.0646 1.1754 0.4579 0.053 Uiso 0.5985(17) 1 calc GR P A 1
H15B H 0.0634 1.0794 0.4699 0.053 Uiso 0.5985(17) 1 calc GR P A 1
H15C H 0.1477 1.0869 0.3882 0.053 Uiso 0.5985(17) 1 calc GR P A 1
C16A C 0.2476(3) 1.1355(2) 0.4708(3) 0.0392(6) Uani 0.5985(17) 1 d . P A 1
H16A H 0.2905 1.1156 0.4104 0.059 Uiso 0.5985(17) 1 calc GR P A 1
H16B H 0.2935 1.1230 0.5049 0.059 Uiso 0.5985(17) 1 calc GR P A 1
H16C H 0.1991 1.2016 0.4798 0.059 Uiso 0.5985(17) 1 calc GR P A 1
C15B C 0.1595(4) 1.1352(3) 0.4287(3) 0.0356(6) Uani 0.4015(17) 1 d . P A 2
H15D H 0.1840 1.0994 0.3730 0.053 Uiso 0.4015(17) 1 calc GR P A 2
H15E H 0.1426 1.1992 0.4215 0.053 Uiso 0.4015(17) 1 calc GR P A 2
H15F H 0.0965 1.1332 0.4660 0.053 Uiso 0.4015(17) 1 calc GR P A 2
C16B C 0.2141(4) 1.1516(3) 0.5529(4) 0.0392(6) Uani 0.4015(17) 1 d . P A 2
H16D H 0.1503 1.1530 0.5929 0.059 Uiso 0.4015(17) 1 calc GR P A 2
H16E H 0.2003 1.2144 0.5431 0.059 Uiso 0.4015(17) 1 calc GR P A 2
H16F H 0.2710 1.1241 0.5768 0.059 Uiso 0.4015(17) 1 calc GR P A 2
C14B C 0.2459(3) 1.0945(3) 0.4688(3) 0.0220(4) Uani 0.4015(17) 1 d . P A 2
H14B H 0.3101 1.0952 0.4288 0.026 Uiso 0.4015(17) 1 calc R P A 2
C11A C 0.1980(2) 0.90818(19) 0.55545(17) 0.0258(5) Uani 0.5985(17) 1 d . P A 1
H11A H 0.2478 0.8409 0.5473 0.031 Uiso 0.5985(17) 1 calc R P A 1
C13A C 0.1698(6) 0.9417(5) 0.6496(4) 0.0487(13) Uani 0.5985(17) 1 d . P A 1
H13A H 0.2333 0.9330 0.6603 0.073 Uiso 0.5985(17) 1 calc GR P A 1
H13B H 0.1400 0.9065 0.6858 0.073 Uiso 0.5985(17) 1 calc GR P A 1
H13C H 0.1180 1.0071 0.6628 0.073 Uiso 0.5985(17) 1 calc GR P A 1
C12A C 0.1042(3) 0.9146(3) 0.5357(3) 0.0468(9) Uani 0.5985(17) 1 d . P A 1
H12A H 0.0475 0.9782 0.5509 0.070 Uiso 0.5985(17) 1 calc GR P A 1
H12B H 0.0795 0.8745 0.5688 0.070 Uiso 0.5985(17) 1 calc GR P A 1
H12C H 0.1249 0.8950 0.4747 0.070 Uiso 0.5985(17) 1 calc GR P A 1
C11B C 0.1796(3) 0.9667(3) 0.5583(2) 0.0258(5) Uani 0.4015(17) 1 d . P A 2
H11B H 0.1162 1.0260 0.5612 0.031 Uiso 0.4015(17) 1 calc R P A 2
C12B C 0.1590(5) 0.8896(5) 0.5364(4) 0.0468(9) Uani 0.4015(17) 1 d . P A 2
H12D H 0.1438 0.8971 0.4829 0.070 Uiso 0.4015(17) 1 calc GR P A 2
H12E H 0.0986 0.8918 0.5822 0.070 Uiso 0.4015(17) 1 calc GR P A 2
H12F H 0.2212 0.8303 0.5299 0.070 Uiso 0.4015(17) 1 calc GR P A 2
C13B C 0.1905(9) 0.9630(8) 0.6465(7) 0.0487(13) Uani 0.4015(17) 1 d . P A 2
H13D H 0.2486 0.9034 0.6474 0.073 Uiso 0.4015(17) 1 calc GR P A 2
H13E H 0.1250 0.9709 0.6893 0.073 Uiso 0.4015(17) 1 calc GR P A 2
H13F H 0.2050 1.0124 0.6593 0.073 Uiso 0.4015(17) 1 calc GR P A 2
H2D H 0.5070(14) 0.5879(12) 0.5853(11) 0.016(4) Uiso 1 1 d . . . .
H3 H 1.1102(14) 0.6375(12) 0.8982(11) 0.016(4) Uiso 1 1 d . . . .
H1 H 0.5257(14) 0.8030(13) 0.3902(11) 0.017(4) Uiso 1 1 d . . . .
H2 H 0.3803(15) 0.7252(13) 0.3787(13) 0.029(5) Uiso 1 1 d D . . .
H4A H 0.6405(16) 0.7030(13) 0.5239(14) 0.033(6) Uiso 1 1 d D . . .
H6 H 0.9119(15) 0.6544(14) 0.9655(13) 0.033(6) Uiso 1 1 d D . . .

loop_
_atom_site_aniso_label
_atom_site_aniso_U_11
_atom_site_aniso_U_22
_atom_site_aniso_U_33
_atom_site_aniso_U_23
_atom_site_aniso_U_13
_atom_site_aniso_U_12
Ru1 0.01420(5) 0.00901(5) 0.01116(5) 0.00061(4) -0.00422(4) -0.00310(4)
P1 0.01239(15) 0.01313(15) 0.01087(15) 0.00204(12) -0.00391(12) -0.00389(12)
P2 0.0330(2) 0.0205(2) 0.01494(18) -0.00619(15) -0.00820(16) 0.00903(17)
O2 0.0175(5) 0.0132(4) 0.0172(5) 0.0040(4) -0.0078(4) -0.0085(4)
O1 0.0197(5) 0.0353(7) 0.0388(7) 0.0037(5) -0.0150(5) -0.0067(5)
N1 0.0250(6) 0.0152(6) 0.0176(6) 0.0048(5) -0.0113(5) -0.0125(5)
C4 0.0185(6) 0.0131(6) 0.0145(6) -0.0010(5) -0.0075(5) -0.0021(5)
C7 0.0155(6) 0.0238(7) 0.0203(7) 0.0064(6) -0.0067(5) -0.0099(6)
C9 0.0454(10) 0.0224(7) 0.0247(8) 0.0056(6) -0.0204(7) -0.0225(7)
C17 0.0178(7) 0.0158(7) 0.0182(7) -0.0001(5) -0.0037(5) -0.0026(5)
C10 0.0473(10) 0.0165(7) 0.0174(7) 0.0020(5) -0.0158(7) -0.0133(7)
C8 0.0235(7) 0.0284(8) 0.0266(8) 0.0087(6) -0.0122(6) -0.0185(6)
C2 0.0447(10) 0.0329(9) 0.0307(9) 0.0190(7) -0.0155(8) -0.0227(8)
C3 0.0311(8) 0.0314(9) 0.0216(8) 0.0108(6) -0.0150(7) -0.0084(7)
C6 0.0280(8) 0.0225(8) 0.0176(7) -0.0045(6) -0.0062(6) 0.0006(6)
C1 0.0223(7) 0.0230(7) 0.0141(6) 0.0072(5) -0.0054(5) -0.0070(6)
C5 0.0289(8) 0.0197(7) 0.0316(8) 0.0000(6) -0.0165(7) -0.0106(6)
Ru3 0.00996(5) 0.00909(5) 0.00942(5) 0.00145(3) -0.00293(4) -0.00384(4)
P6 0.01472(15) 0.01145(15) 0.01261(15) 0.00142(12) -0.00647(12) -0.00344(13)
P5 0.01540(15) 0.01454(16) 0.01249(15) 0.00440(12) -0.00631(12) -0.00725(13)
O5 0.0185(5) 0.0199(5) 0.0216(5) -0.0004(4) 0.0039(4) -0.0053(4)
O6 0.0229(5) 0.0136(5) 0.0261(5) 0.0045(4) -0.0122(4) -0.0100(4)
N3 0.0141(5) 0.0119(5) 0.0129(5) 0.0001(4) -0.0029(4) -0.0056(4)
C51 0.0159(6) 0.0137(6) 0.0169(6) 0.0053(5) -0.0058(5) -0.0076(5)
C44 0.0129(6) 0.0140(6) 0.0198(7) 0.0001(5) -0.0065(5) -0.0021(5)
C41 0.0272(7) 0.0167(7) 0.0106(6) 0.0009(5) -0.0054(5) -0.0085(6)
C42 0.0187(6) 0.0162(6) 0.0131(6) 0.0004(5) 0.0013(5) -0.0063(5)
C43 0.0118(6) 0.0162(6) 0.0200(7) -0.0001(5) -0.0030(5) -0.0049(5)
C40 0.0266(8) 0.0152(7) 0.0220(7) 0.0004(6) 0.0000(6) -0.0036(6)
C39 0.0331(8) 0.0170(7) 0.0228(7) 0.0016(6) 0.0016(6) -0.0147(6)
C50 0.0291(8) 0.0268(8) 0.0199(7) 0.0087(6) -0.0049(6) -0.0121(7)
C45 0.0299(8) 0.0169(7) 0.0243(7) 0.0004(6) -0.0191(6) -0.0052(6)
C35 0.0299(9) 0.0474(11) 0.0303(9) 0.0138(8) -0.0193(7) -0.0210(8)
C49 0.0341(9) 0.0259(8) 0.0304(9) 0.0147(7) -0.0155(7) -0.0082(7)
C46 0.0290(8) 0.0300(9) 0.0468(11) -0.0059(8) -0.0202(8) -0.0135(7)
C36 0.0350(9) 0.0457(11) 0.0278(9) 0.0120(8) -0.0222(7) -0.0166(8)
C37 0.0425(11) 0.0591(13) 0.0546(13) 0.0193(11) -0.0304(10) -0.0330(11)
C38 0.0243(7) 0.0127(6) 0.0174(7) 0.0053(5) -0.0024(6) -0.0048(6)
C47 0.0392(9) 0.0222(8) 0.0244(8) -0.0053(6) -0.0117(7) -0.0092(7)
C48 0.0242(7) 0.0166(7) 0.0167(6) 0.0071(5) -0.0092(6) -0.0081(6)
Ru2 0.01127(5) 0.00986(5) 0.01122(5) 0.00033(4) -0.00371(4) -0.00499(4)
P3 0.01160(14) 0.01042(15) 0.01488(15) -0.00100(12) -0.00560(12) -0.00366(12)
P4 0.01589(16) 0.01337(15) 0.01011(15) 0.00061(12) -0.00198(12) -0.00587(13)
O4 0.0207(5) 0.0168(5) 0.0165(5) 0.0047(4) -0.0076(4) -0.0101(4)
O3 0.0237(5) 0.0324(6) 0.0320(6) -0.0016(5) -0.0117(5) -0.0171(5)
N2 0.0137(5) 0.0112(5) 0.0167(5) 0.0036(4) -0.0059(4) -0.0058(4)
C18 0.0163(6) 0.0187(7) 0.0139(6) -0.0008(5) -0.0054(5) -0.0058(5)
C21 0.0149(6) 0.0121(6) 0.0236(7) 0.0004(5) -0.0091(5) -0.0031(5)
C28 0.0261(7) 0.0128(6) 0.0168(7) -0.0006(5) -0.0034(6) -0.0043(6)
C34 0.0178(6) 0.0161(6) 0.0156(6) -0.0011(5) -0.0048(5) -0.0066(5)
C27 0.0146(6) 0.0219(7) 0.0153(6) 0.0015(5) -0.0008(5) -0.0075(5)
C26 0.0174(6) 0.0210(7) 0.0194(7) 0.0059(5) -0.0046(5) -0.0117(6)
C25 0.0166(6) 0.0116(6) 0.0276(7) 0.0021(5) -0.0101(6) -0.0077(5)
C22 0.0196(7) 0.0213(7) 0.0342(8) 0.0057(6) -0.0162(6) -0.0080(6)
C23 0.0220(7) 0.0193(7) 0.0378(9) 0.0122(6) -0.0145(7) -0.0084(6)
C29 0.0442(10) 0.0188(8) 0.0362(9) 0.0058(7) -0.0100(8) -0.0171(7)
C30 0.0365(10) 0.0202(8) 0.0304(9) -0.0063(7) 0.0006(8) 0.0006(7)
C19 0.0293(8) 0.0277(8) 0.0189(7) -0.0070(6) -0.0017(6) -0.0093(7)
C32 0.0505(11) 0.0373(10) 0.0187(7) 0.0128(7) -0.0155(7) -0.0256(9)
C33 0.0469(10) 0.0436(10) 0.0211(8) 0.0071(7) -0.0179(7) -0.0278(9)
C20 0.0239(7) 0.0287(8) 0.0163(7) 0.0044(6) -0.0060(6) -0.0158(6)
C31 0.0289(8) 0.0260(8) 0.0113(6) 0.0017(5) -0.0050(6) -0.0127(6)
C24 0.0160(6) 0.0132(6) 0.0242(7) -0.0026(5) -0.0100(5) -0.0054(5)
O3W 0.0194(5) 0.0293(6) 0.0147(5) -0.0003(4) -0.0052(4) -0.0027(5)
O1W 0.0238(6) 0.0223(6) 0.0258(6) -0.0014(5) 0.0015(5) -0.0141(5)
O2W 0.0394(7) 0.0198(6) 0.0198(6) -0.0009(5) -0.0010(5) -0.0148(5)
O4W 0.0224(5) 0.0229(5) 0.0161(5) 0.0053(4) -0.0071(4) -0.0099(4)
C14A 0.0234(10) 0.0116(9) 0.0210(10) -0.0031(8) -0.0022(8) -0.0031(8)
C15A 0.0347(14) 0.0187(12) 0.0427(15) -0.0003(10) -0.0180(12) -0.0007(9)
C16A 0.0318(13) 0.0123(11) 0.0666(18) -0.0004(12) -0.0169(13) -0.0044(10)
C15B 0.0347(14) 0.0187(12) 0.0427(15) -0.0003(10) -0.0180(12) -0.0007(9)
C16B 0.0318(13) 0.0123(11) 0.0666(18) -0.0004(12) -0.0169(13) -0.0044(10)
C14B 0.0234(10) 0.0116(9) 0.0210(10) -0.0031(8) -0.0022(8) -0.0031(8)
C11A 0.0273(11) 0.0182(9) 0.0197(10) 0.0037(9) 0.0056(8) -0.0094(10)
C13A 0.060(3) 0.048(3) 0.0177(11) 0.0057(17) 0.0061(17) -0.0205(16)
C12A 0.042(2) 0.059(2) 0.0410(14) 0.0074(15) 0.004(2) -0.037(2)
C11B 0.0273(11) 0.0182(9) 0.0197(10) 0.0037(9) 0.0056(8) -0.0094(10)
C12B 0.042(2) 0.059(2) 0.0410(14) 0.0074(15) 0.004(2) -0.037(2)
C13B 0.060(3) 0.048(3) 0.0177(11) 0.0057(17) 0.0061(17) -0.0205(16)

loop_
_atom_type_symbol
_atom_type_description
_atom_type_scat_dispersion_real
_atom_type_scat_dispersion_imag
_atom_type_scat_source
C C 0.0033 0.0016 'International Tables Vol C Tables 4.2.6.8 and 6.1.1.4'
H H 0.0000 0.0000 'International Tables Vol C Tables 4.2.6.8 and 6.1.1.4'
N N 0.0061 0.0033 'International Tables Vol C Tables 4.2.6.8 and 6.1.1.4'
O O 0.0106 0.0060 'International Tables Vol C Tables 4.2.6.8 and 6.1.1.4'
P P 0.1023 0.0942 'International Tables Vol C Tables 4.2.6.8 and 6.1.1.4'
Ru Ru -1.2594 0.8363 'International Tables Vol C Tables 4.2.6.8 and 6.1.1.4'

loop_
_geom_angle_atom_site_label_1
_geom_angle_atom_site_label_2
_geom_angle_atom_site_label_3
_geom_angle
P1 Ru1 P2 165.128(17)
P1 Ru1 HB 89.0(8)
P2 Ru1 HB 87.4(8)
O2 Ru1 P1 89.42(3)
O2 Ru1 P2 90.81(3)
O2 Ru1 HB 166.7(8)
N1 Ru1 P1 82.10(3)
N1 Ru1 P2 83.39(4)
N1 Ru1 O2 78.17(4)
N1 Ru1 HB 88.5(8)
C17 Ru1 P1 97.44(5)
C17 Ru1 P2 96.92(5)
C17 Ru1 O2 104.15(5)
C17 Ru1 N1 177.64(6)
C17 Ru1 HB 89.2(8)
C4 P1 Ru1 116.70(5)
C7 P1 Ru1 103.18(5)
C7 P1 C4 101.94(7)
C7 P1 C1 103.48(7)
C1 P1 Ru1 122.10(5)
C1 P1 C4 106.53(7)
C10 P2 Ru1 101.19(5)
C10 P2 C14B 93.71(13)
C10 P2 C11A 102.08(11)
C14A P2 Ru1 123.51(9)
C14A P2 C10 112.15(10)
C14A P2 C11A 102.29(12)
C14B P2 Ru1 108.50(11)
C11A P2 Ru1 113.94(9)
C11B P2 Ru1 135.11(15)
C11B P2 C10 106.13(17)
C11B P2 C14B 104.55(18)
Ru1 O2 H2 107.9(15)
Ru1 N1 H1 101.8(12)
C9 N1 Ru1 114.11(10)
C9 N1 C8 111.73(12)
C9 N1 H1 108.5(12)
C8 N1 Ru1 113.96(9)
C8 N1 H1 105.7(12)
P1 C4 H4 105.7
C6 C4 P1 114.60(11)
C6 C4 H4 105.7
C6 C4 C5 111.19(13)
C5 C4 P1 113.16(10)
C5 C4 H4 105.7
P1 C7 H7A 109.6
P1 C7 H7B 109.6
H7A C7 H7B 108.2
C8 C7 P1 110.08(10)
C8 C7 H7A 109.6
C8 C7 H7B 109.6
N1 C9 H9A 109.6
N1 C9 H9B 109.6
N1 C9 C10 110.36(12)
H9A C9 H9B 108.1
C10 C9 H9A 109.6
C10 C9 H9B 109.6
O1 C17 Ru1 178.56(14)
P2 C10 H10A 109.7
P2 C10 H10B 109.7
C9 C10 P2 110.02(10)
C9 C10 H10A 109.7
C9 C10 H10B 109.7
H10A C10 H10B 108.2
N1 C8 C7 109.75(11)
N1 C8 H8A 109.7
N1 C8 H8B 109.7
C7 C8 H8A 109.7
C7 C8 H8B 109.7
H8A C8 H8B 108.2
H2A C2 H2B 109.5
H2A C2 H2C 109.5
H2B C2 H2C 109.5
C1 C2 H2A 109.5
C1 C2 H2B 109.5
C1 C2 H2C 109.5
H3A C3 H3B 109.5
H3A C3 H3C 109.5
H3B C3 H3C 109.5
C1 C3 H3A 109.5
C1 C3 H3B 109.5
C1 C3 H3C 109.5
C4 C6 H6A 109.5
C4 C6 H6B 109.5
C4 C6 H6C 109.5
H6A C6 H6B 109.5
H6A C6 H6C 109.5
H6B C6 H6C 109.5
P1 C1 H1A 107.7
C2 C1 P1 111.16(11)
C2 C1 C3 110.60(13)
C2 C1 H1A 107.7
C3 C1 P1 111.87(11)
C3 C1 H1A 107.7
C4 C5 H5A 109.5
C4 C5 H5B 109.5
C4 C5 H5C 109.5
H5A C5 H5B 109.5
H5A C5 H5C 109.5
H5B C5 H5C 109.5
P6 Ru3 H 87.8(8)
P5 Ru3 P6 164.103(13)
P5 Ru3 H 85.1(8)
O6 Ru3 P6 87.18(3)
O6 Ru3 P5 97.51(3)
O6 Ru3 H 169.6(8)
N3 Ru3 P6 82.72(3)
N3 Ru3 P5 83.03(3)
N3 Ru3 O6 80.98(4)
N3 Ru3 H 89.4(8)
C51 Ru3 P6 97.06(4)
C51 Ru3 P5 96.71(4)
C51 Ru3 O6 102.64(5)
C51 Ru3 N3 176.36(5)
C51 Ru3 H 87.0(8)
C44 P6 Ru3 102.28(5)
C44 P6 C45 105.45(7)
C44 P6 C48 101.84(7)
C45 P6 Ru3 120.10(5)
C48 P6 Ru3 117.40(5)
C48 P6 C45 107.26(7)
C41 P5 Ru3 101.81(5)
C41 P5 C35 105.35(8)
C41 P5 C38 105.89(7)
C35 P5 Ru3 124.03(6)
C38 P5 Ru3 118.75(5)
C38 P5 C35 99.33(8)
Ru3 O6 H6 108.7(16)
Ru3 N3 H3 101.5(12)
C42 N3 Ru3 114.74(8)
C42 N3 H3 106.9(12)
C43 N3 Ru3 114.25(8)
C43 N3 C42 111.16(11)
C43 N3 H3 107.2(12)
O5 C51 Ru3 177.72(12)
P6 C44 H44A 109.6
P6 C44 H44B 109.6
H44A C44 H44B 108.1
C43 C44 P6 110.37(9)
C43 C44 H44A 109.6
C43 C44 H44B 109.6
P5 C41 H41A 109.5
P5 C41 H41B 109.5
H41A C41 H41B 108.1
C42 C41 P5 110.51(9)
C42 C41 H41A 109.5
C42 C41 H41B 109.5
N3 C42 C41 110.06(11)
N3 C42 H42A 109.6
N3 C42 H42B 109.6
C41 C42 H42A 109.6
C41 C42 H42B 109.6
H42A C42 H42B 108.2
N3 C43 C44 109.99(11)
N3 C43 H43A 109.7
N3 C43 H43B 109.7
C44 C43 H43A 109.7
C44 C43 H43B 109.7
H43A C43 H43B 108.2
H40A C40 H40B 109.5
H40A C40 H40C 109.5
H40B C40 H40C 109.5
C38 C40 H40A 109.5
C38 C40 H40B 109.5
C38 C40 H40C 109.5
H39A C39 H39B 109.5
H39A C39 H39C 109.5
H39B C39 H39C 109.5
C38 C39 H39A 109.5
C38 C39 H39B 109.5
C38 C39 H39C 109.5
H50A C50 H50B 109.5
H50A C50 H50C 109.5
H50B C50 H50C 109.5
C48 C50 H50A 109.5
C48 C50 H50B 109.5
C48 C50 H50C 109.5
P6 C45 H45 108.3
C46 C45 P6 111.57(11)
C46 C45 H45 108.3
C47 C45 P6 111.14(11)
C47 C45 H45 108.3
C47 C45 C46 109.26(14)
P5 C35 H35 106.2
C36 C35 P5 113.34(12)
C36 C35 H35 106.2
C37 C35 P5 113.50(13)
C37 C35 H35 106.2
C37 C35 C36 110.65(16)
H49A C49 H49B 109.5
H49A C49 H49C 109.5
H49B C49 H49C 109.5
C48 C49 H49A 109.5
C48 C49 H49B 109.5
C48 C49 H49C 109.5
C45 C46 H46A 109.5
C45 C46 H46B 109.5
C45 C46 H46C 109.5
H46A C46 H46B 109.5
H46A C46 H46C 109.5
H46B C46 H46C 109.5
C35 C36 H36A 109.5
C35 C36 H36B 109.5
C35 C36 H36C 109.5
H36A C36 H36B 109.5
H36A C36 H36C 109.5
H36B C36 H36C 109.5
C35 C37 H37A 109.5
C35 C37 H37B 109.5
C35 C37 H37C 109.5
H37A C37 H37B 109.5
H37A C37 H37C 109.5
H37B C37 H37C 109.5
P5 C38 H38 108.2
C40 C38 P5 109.30(10)
C40 C38 H38 108.2
C39 C38 P5 112.46(10)
C39 C38 C40 110.33(13)
C39 C38 H38 108.2
C45 C47 H47A 109.5
C45 C47 H47B 109.5
C45 C47 H47C 109.5
H47A C47 H47B 109.5
H47A C47 H47C 109.5
H47B C47 H47C 109.5
P6 C48 H48 105.5
C50 C48 P6 112.60(10)
C50 C48 C49 112.10(13)
C50 C48 H48 105.5
C49 C48 P6 114.80(11)
C49 C48 H48 105.5
P3 Ru2 HA 87.9(8)
P4 Ru2 P3 164.414(13)
P4 Ru2 HA 87.3(8)
O4 Ru2 P3 88.83(3)
O4 Ru2 P4 93.94(3)
O4 Ru2 HA 172.0(8)
N2 Ru2 P3 83.22(3)
N2 Ru2 P4 81.95(3)
N2 Ru2 O4 82.43(4)
N2 Ru2 HA 89.9(8)
C34 Ru2 P3 97.54(4)
C34 Ru2 P4 97.05(4)
C34 Ru2 O4 100.17(5)
C34 Ru2 N2 177.29(5)
C34 Ru2 HA 87.5(8)
C18 P3 Ru2 118.22(5)
C18 P3 C21 105.62(7)
C21 P3 Ru2 121.33(5)
C24 P3 Ru2 101.76(5)
C24 P3 C18 102.86(7)
C24 P3 C21 104.41(6)
C28 P4 Ru2 118.66(5)
C27 P4 Ru2 103.38(5)
C27 P4 C28 101.16(7)
C27 P4 C31 103.48(7)
C31 P4 Ru2 121.10(5)
C31 P4 C28 105.95(7)
Ru2 O4 H4A 106.1(16)
Ru2 N2 H2D 106.2(12)
C26 N2 Ru2 113.05(9)
C26 N2 H2D 104.6(12)
C25 N2 Ru2 113.98(8)
C25 N2 C26 110.15(11)
C25 N2 H2D 108.2(12)
P3 C18 H18 106.0
C19 C18 P3 114.65(11)
C19 C18 H18 106.0
C19 C18 C20 111.28(12)
C20 C18 P3 112.29(10)
C20 C18 H18 106.0
P3 C21 H21 107.7
C22 C21 P3 110.74(10)
C22 C21 H21 107.7
C23 C21 P3 112.37(10)
C23 C21 H21 107.7
C23 C21 C22 110.39(13)
P4 C28 H28 105.4
C29 C28 P4 113.13(11)
C29 C28 H28 105.4
C29 C28 C30 111.73(14)
C30 C28 P4 114.67(11)
C30 C28 H28 105.4
O3 C34 Ru2 179.29(13)
P4 C27 H27A 109.6
P4 C27 H27B 109.6
H27A C27 H27B 108.2
C26 C27 P4 110.10(9)
C26 C27 H27A 109.6
C26 C27 H27B 109.6
N2 C26 C27 109.56(11)
N2 C26 H26A 109.8
N2 C26 H26B 109.8
C27 C26 H26A 109.8
C27 C26 H26B 109.8
H26A C26 H26B 108.2
N2 C25 H25A 109.4
N2 C25 H25B 109.4
N2 C25 C24 110.96(11)
H25A C25 H25B 108.0
C24 C25 H25A 109.4
C24 C25 H25B 109.4
C21 C22 H22A 109.5
C21 C22 H22B 109.5
C21 C22 H22C 109.5
H22A C22 H22B 109.5
H22A C22 H22C 109.5
H22B C22 H22C 109.5
C21 C23 H23A 109.5
C21 C23 H23B 109.5
C21 C23 H23C 109.5
H23A C23 H23B 109.5
H23A C23 H23C 109.5
H23B C23 H23C 109.5
C28 C29 H29A 109.5
C28 C29 H29B 109.5
C28 C29 H29C 109.5
H29A C29 H29B 109.5
H29A C29 H29C 109.5
H29B C29 H29C 109.5
C28 C30 H30A 109.5
C28 C30 H30B 109.5
C28 C30 H30C 109.5
H30A C30 H30B 109.5
H30A C30 H30C 109.5
H30B C30 H30C 109.5
C18 C19 H19A 109.5
C18 C19 H19B 109.5
C18 C19 H19C 109.5
H19A C19 H19B 109.5
H19A C19 H19C 109.5
H19B C19 H19C 109.5
H32A C32 H32B 109.5
H32A C32 H32C 109.5
H32B C32 H32C 109.5
C31 C32 H32A 109.5
C31 C32 H32B 109.5
C31 C32 H32C 109.5
H33A C33 H33B 109.5
H33A C33 H33C 109.5
H33B C33 H33C 109.5
C31 C33 H33A 109.5
C31 C33 H33B 109.5
C31 C33 H33C 109.5
C18 C20 H20A 109.5
C18 C20 H20B 109.5
C18 C20 H20C 109.5
H20A C20 H20B 109.5
H20A C20 H20C 109.5
H20B C20 H20C 109.5
P4 C31 H31 107.8
C32 C31 P4 111.87(11)
C32 C31 H31 107.8
C33 C31 P4 110.70(11)
C33 C31 C32 110.69(14)
C33 C31 H31 107.8
P3 C24 H24A 109.8
P3 C24 H24B 109.8
C25 C24 P3 109.54(9)
C25 C24 H24A 109.8
C25 C24 H24B 109.8
H24A C24 H24B 108.2
H3WA O3W H3WB 107(2)
H1WA O1W H1WB 109(2)
H2WA O2W H2WB 105(2)
H4WA O4W H4WB 107(2)
P2 C14A H14A 109.3
C15A C14A P2 112.60(18)
C15A C14A H14A 109.3
C16A C14A P2 107.34(19)
C16A C14A H14A 109.3
C16A C14A C15A 108.9(3)
C14A C15A H15A 109.5
C14A C15A H15B 109.5
C14A C15A H15C 109.5
H15A C15A H15B 109.5
H15A C15A H15C 109.5
H15B C15A H15C 109.5
C14A C16A H16A 109.5
C14A C16A H16B 109.5
C14A C16A H16C 109.5
H16A C16A H16B 109.5
H16A C16A H16C 109.5
H16B C16A H16C 109.5
H15D C15B H15E 109.5
H15D C15B H15F 109.5
H15E C15B H15F 109.5
C14B C15B H15D 109.5
C14B C15B H15E 109.5
C14B C15B H15F 109.5
H16D C16B H16E 109.5
H16D C16B H16F 109.5
H16E C16B H16F 109.5
C14B C16B H16D 109.5
C14B C16B H16E 109.5
C14B C16B H16F 109.5
P2 C14B H14B 108.0
C15B C14B P2 106.2(3)
C15B C14B H14B 108.0
C16B C14B P2 115.0(3)
C16B C14B C15B 111.3(4)
C16B C14B H14B 108.0
P2 C11A H11A 105.2
C13A C11A P2 112.7(2)
C13A C11A H11A 105.2
C12A C11A P2 115.3(2)
C12A C11A H11A 105.2
C12A C11A C13A 112.2(3)
C11A C13A H13A 109.5
C11A C13A H13B 109.5
C11A C13A H13C 109.5
H13A C13A H13B 109.5
H13A C13A H13C 109.5
H13B C13A H13C 109.5
C11A C12A H12A 109.5
C11A C12A H12B 109.5
C11A C12A H12C 109.5
H12A C12A H12B 109.5
H12A C12A H12C 109.5
H12B C12A H12C 109.5
P2 C11B H11B 107.2
C12B C11B P2 106.7(3)
C12B C11B H11B 107.2
C12B C11B C13B 110.4(5)
C13B C11B P2 117.8(5)
C13B C11B H11B 107.2
C11B C12B H12D 109.5
C11B C12B H12E 109.5
C11B C12B H12F 109.5
H12D C12B H12E 109.5
H12D C12B H12F 109.5
H12E C12B H12F 109.5
C11B C13B H13D 109.5
C11B C13B H13E 109.5
C11B C13B H13F 109.5
H13D C13B H13E 109.5
H13D C13B H13F 109.5
H13E C13B H13F 109.5

loop_
_geom_bond_atom_site_label_1
_geom_bond_atom_site_label_2
_geom_bond_distance
Ru1 P1 2.3169(4)
Ru1 P2 2.3209(4)
Ru1 O2 2.2149(10)
Ru1 N1 2.1867(12)
Ru1 C17 1.8286(15)
Ru1 HB 1.54(2)
P1 C4 1.8516(14)
P1 C7 1.8483(15)
P1 C1 1.8500(14)
P2 C10 1.8485(18)
P2 C14A 1.814(2)
P2 C14B 2.029(4)
P2 C11A 1.982(3)
P2 C11B 1.656(4)
O2 H2 0.767(15)
O1 C17 1.1655(19)
N1 C9 1.4820(18)
N1 C8 1.4910(19)
N1 H1 0.842(18)
C4 H4 1.0000
C4 C6 1.525(2)
C4 C5 1.532(2)
C7 H7A 0.9900
C7 H7B 0.9900
C7 C8 1.523(2)
C9 H9A 0.9900
C9 H9B 0.9900
C9 C10 1.520(2)
C10 H10A 0.9900
C10 H10B 0.9900
C8 H8A 0.9900
C8 H8B 0.9900
C2 H2A 0.9800
C2 H2B 0.9800
C2 H2C 0.9800
C2 C1 1.532(2)
C3 H3A 0.9800
C3 H3B 0.9800
C3 H3C 0.9800
C3 C1 1.533(2)
C6 H6A 0.9800
C6 H6B 0.9800
C6 H6C 0.9800
C1 H1A 1.0000
C5 H5A 0.9800
C5 H5B 0.9800
C5 H5C 0.9800
Ru3 P6 2.3192(4)
Ru3 P5 2.3176(4)
Ru3 O6 2.2140(10)
Ru3 N3 2.1902(11)
Ru3 C51 1.8262(14)
Ru3 H 1.51(2)
P6 C44 1.8453(14)
P6 C45 1.8517(15)
P6 C48 1.8465(15)
P5 C41 1.8385(15)
P5 C35 1.8612(17)
P5 C38 1.8528(15)
O5 C51 1.1664(17)
O6 H6 0.759(15)
N3 C42 1.4853(17)
N3 C43 1.4833(18)
N3 H3 0.815(18)
C44 H44A 0.9900
C44 H44B 0.9900
C44 C43 1.524(2)
C41 H41A 0.9900
C41 H41B 0.9900
C41 C42 1.524(2)
C42 H42A 0.9900
C42 H42B 0.9900
C43 H43A 0.9900
C43 H43B 0.9900
C40 H40A 0.9800
C40 H40B 0.9800
C40 H40C 0.9800
C40 C38 1.535(2)
C39 H39A 0.9800
C39 H39B 0.9800
C39 H39C 0.9800
C39 C38 1.529(2)
C50 H50A 0.9800
C50 H50B 0.9800
C50 H50C 0.9800
C50 C48 1.530(2)
C45 H45 1.0000
C45 C46 1.532(3)
C45 C47 1.531(2)
C35 H35 1.0000
C35 C36 1.542(2)
C35 C37 1.493(3)
C49 H49A 0.9800
C49 H49B 0.9800
C49 H49C 0.9800
C49 C48 1.532(2)
C46 H46A 0.9800
C46 H46B 0.9800
C46 H46C 0.9800
C36 H36A 0.9800
C36 H36B 0.9800
C36 H36C 0.9800
C37 H37A 0.9800
C37 H37B 0.9800
C37 H37C 0.9800
C38 H38 1.0000
C47 H47A 0.9800
C47 H47B 0.9800
C47 H47C 0.9800
C48 H48 1.0000
Ru2 P3 2.3231(4)
Ru2 P4 2.3119(4)
Ru2 O4 2.2389(10)
Ru2 N2 2.1959(11)
Ru2 C34 1.8334(14)
Ru2 HA 1.55(2)
P3 C18 1.8484(15)
P3 C21 1.8549(14)
P3 C24 1.8479(14)
P4 C28 1.8534(15)
P4 C27 1.8470(15)
P4 C31 1.8529(15)
O4 H4A 0.764(15)
O3 C34 1.1619(18)
N2 C26 1.4893(17)
N2 C25 1.4842(17)
N2 H2D 0.851(18)
C18 H18 1.0000
C18 C19 1.528(2)
C18 C20 1.532(2)
C21 H21 1.0000
C21 C22 1.531(2)
C21 C23 1.527(2)
C28 H28 1.0000
C28 C29 1.529(2)
C28 C30 1.530(2)
C27 H27A 0.9900
C27 H27B 0.9900
C27 C26 1.525(2)
C26 H26A 0.9900
C26 H26B 0.9900
C25 H25A 0.9900
C25 H25B 0.9900
C25 C24 1.525(2)
C22 H22A 0.9800
C22 H22B 0.9800
C22 H22C 0.9800
C23 H23A 0.9800
C23 H23B 0.9800
C23 H23C 0.9800
C29 H29A 0.9800
C29 H29B 0.9800
C29 H29C 0.9800
C30 H30A 0.9800
C30 H30B 0.9800
C30 H30C 0.9800
C19 H19A 0.9800
C19 H19B 0.9800
C19 H19C 0.9800
C32 H32A 0.9800
C32 H32B 0.9800
C32 H32C 0.9800
C32 C31 1.529(2)
C33 H33A 0.9800
C33 H33B 0.9800
C33 H33C 0.9800
C33 C31 1.527(2)
C20 H20A 0.9800
C20 H20B 0.9800
C20 H20C 0.9800
C31 H31 1.0000
C24 H24A 0.9900
C24 H24B 0.9900
O3W H3WA 0.815(16)
O3W H3WB 0.809(15)
O1W H1WA 0.804(16)
O1W H1WB 0.804(16)
O2W H2WA 0.799(15)
O2W H2WB 0.811(16)
O4W H4WA 0.815(15)
O4W H4WB 0.808(15)
C14A H14A 1.0000
C14A C15A 1.523(4)
C14A C16A 1.523(4)
C15A H15A 0.9800
C15A H15B 0.9800
C15A H15C 0.9800
C16A H16A 0.9800
C16A H16B 0.9800
C16A H16C 0.9800
C15B H15D 0.9800
C15B H15E 0.9800
C15B H15F 0.9800
C15B C14B 1.529(6)
C16B H16D 0.9800
C16B H16E 0.9800
C16B H16F 0.9800
C16B C14B 1.519(6)
C14B H14B 1.0000
C11A H11A 1.0000
C11A C13A 1.536(7)
C11A C12A 1.517(5)
C13A H13A 0.9800
C13A H13B 0.9800
C13A H13C 0.9800
C12A H12A 0.9800
C12A H12B 0.9800
C12A H12C 0.9800
C11B H11B 1.0000
C11B C12B 1.519(8)
C11B C13B 1.526(13)
C12B H12D 0.9800
C12B H12E 0.9800
C12B H12F 0.9800
C13B H13D 0.9800
C13B H13E 0.9800
C13B H13F 0.9800

loop_
_geom_torsion_atom_site_label_1
_geom_torsion_atom_site_label_2
_geom_torsion_atom_site_label_3
_geom_torsion_atom_site_label_4
_geom_torsion
Ru1 P1 C4 C6 -175.95(9)
Ru1 P1 C4 C5 55.13(12)
Ru1 P1 C7 C8 -24.14(11)
Ru1 P1 C1 C2 57.65(13)
Ru1 P1 C1 C3 -66.54(13)
Ru1 P2 C10 C9 31.49(11)
Ru1 P2 C14A C15A 47.0(2)
Ru1 P2 C14A C16A -72.9(2)
Ru1 P2 C11B C12B 8.5(5)
Ru1 P2 C11B C13B 133.2(5)
Ru1 N1 C9 C10 45.61(15)
Ru1 N1 C8 C7 -49.98(14)
P1 C7 C8 N1 47.22(14)
N1 C9 C10 P2 -50.57(15)
C4 P1 C7 C8 -145.55(10)
C4 P1 C1 C2 -164.67(11)
C4 P1 C1 C3 71.14(12)
C7 P1 C4 C6 -64.41(12)
C7 P1 C4 C5 166.67(11)
C7 P1 C1 C2 -57.63(13)
C7 P1 C1 C3 178.18(11)
C9 N1 C8 C7 178.84(12)
C10 P2 C14A C15A 168.4(2)
C10 P2 C14A C16A 48.5(2)
C10 P2 C11B C12B -116.7(4)
C10 P2 C11B C13B 8.0(5)
C8 N1 C9 C10 176.71(12)
C1 P1 C4 C6 43.72(12)
C1 P1 C4 C5 -85.20(12)
C1 P1 C7 C8 103.98(11)
Ru3 P6 C44 C43 27.53(10)
Ru3 P6 C45 C46 -68.01(12)
Ru3 P6 C45 C47 54.21(13)
Ru3 P6 C48 C50 -64.62(12)
Ru3 P6 C48 C49 165.49(10)
Ru3 P5 C41 C42 -30.82(10)
Ru3 P5 C35 C36 -152.11(11)
Ru3 P5 C35 C37 -24.77(18)
Ru3 P5 C38 C40 -57.20(12)
Ru3 P5 C38 C39 65.69(12)
Ru3 N3 C42 C41 -44.48(13)
Ru3 N3 C43 C44 47.45(13)
P6 C44 C43 N3 -48.49(13)
P5 C41 C42 N3 49.13(14)
C44 P6 C45 C46 46.52(13)
C44 P6 C45 C47 168.74(11)
C44 P6 C48 C50 -175.32(11)
C44 P6 C48 C49 54.80(13)
C41 P5 C35 C36 -35.91(16)
C41 P5 C35 C37 91.42(16)
C41 P5 C38 C40 -170.70(11)
C41 P5 C38 C39 -47.82(12)
C42 N3 C43 C44 179.24(11)
C43 N3 C42 C41 -176.02(11)
C45 P6 C44 C43 -98.81(11)
C45 P6 C48 C50 74.19(12)
C45 P6 C48 C49 -55.70(13)
C35 P5 C41 C42 -161.38(11)
C35 P5 C38 C40 80.28(13)
C35 P5 C38 C39 -156.83(12)
C38 P5 C41 C42 93.96(11)
C38 P5 C35 C36 73.53(15)
C38 P5 C35 C37 -159.14(15)
C48 P6 C44 C43 149.32(10)
C48 P6 C45 C46 154.50(11)
C48 P6 C45 C47 -83.27(12)
Ru2 P3 C18 C19 179.68(9)
Ru2 P3 C18 C20 51.38(11)
Ru2 P3 C21 C22 -66.38(12)
Ru2 P3 C21 C23 57.59(12)
Ru2 P3 C24 C25 -31.40(10)
Ru2 P4 C28 C29 -53.69(13)
Ru2 P4 C28 C30 176.58(11)
Ru2 P4 C27 C26 22.48(10)
Ru2 P4 C31 C32 -56.71(14)
Ru2 P4 C31 C33 67.24(13)
Ru2 N2 C26 C27 51.77(13)
Ru2 N2 C25 C24 -45.13(13)
P4 C27 C26 N2 -47.33(14)
N2 C25 C24 P3 50.22(13)
C18 P3 C21 C22 71.79(12)
C18 P3 C21 C23 -164.25(11)
C18 P3 C24 C25 -154.28(10)
C21 P3 C18 C19 39.97(12)
C21 P3 C18 C20 -88.34(11)
C21 P3 C24 C25 95.60(10)
C28 P4 C27 C26 145.80(10)
C28 P4 C31 C32 164.27(12)
C28 P4 C31 C33 -71.77(13)
C27 P4 C28 C29 -165.81(12)
C27 P4 C28 C30 64.46(14)
C27 P4 C31 C32 58.28(13)
C27 P4 C31 C33 -177.77(12)
C26 N2 C25 C24 -173.43(11)
C25 N2 C26 C27 -179.43(11)
C31 P4 C28 C29 86.51(13)
C31 P4 C28 C30 -43.21(15)
C31 P4 C27 C26 -104.61(11)
C24 P3 C18 C19 -69.24(12)
C24 P3 C18 C20 162.46(10)
C24 P3 C21 C22 179.87(11)
C24 P3 C21 C23 -56.16(12)
C14A P2 C10 C9 -101.98(13)
C14B P2 C10 C9 -78.20(15)
C14B P2 C11B C12B 145.0(4)
C14B P2 C11B C13B -90.4(5)
C11A P2 C10 C9 149.23(12)
C11A P2 C14A C15A -83.0(2)
C11A P2 C14A C16A 157.2(2)
C11B P2 C10 C9 175.49(17)
